data_4311295
loop_
_publ_author_name
'Raymond Ziessel'
'Vincent Grosshenny'
'Muriel Hissler'
'Christophe Stroh'

_publ_contact_author_address
;
 Laboratoire de Chimie Mol\'eculaire, Associ\'e au CNRS,
 Ecole de Chimie, Polym\`eres, Mat\'eriaux de Strasbourg (ECPM),
 25 rue Becquerel, 67087 Strasbourg, Cedex 02, France 
;
_publ_contact_author_email ziessel@chimie.u-strasbg.fr
_publ_contact_author_fax 33.3.90.24.26.89
_publ_contact_author_name 'Raymond Ziessel'
_publ_contact_author_phone 33.3.90.24.26.89
_publ_section_title
;
 cis-[Ru(2,2':6',2''-terpyridine)(DMSO)Cl2]: Useful Precursor for the
 Synthesis of Heteroleptic Terpyridine Complexes under Mild Conditions
;
_journal_name_full 'Inorganic Chemistry'
_journal_page_first 4262
_journal_page_last 4271
_journal_paper_doi 10.1021/ic049822d
_journal_volume 43
_journal_year 2004
_chemical_formula_moiety 'C37 H44 Cl10 N6 O4 Ru2 S2'
_chemical_formula_sum 'C37 H44 Cl10 N6 O4 Ru2 S2'
_chemical_formula_weight 1257.60
_chemical_name_systematic ' ?'
_space_group_IT_number 12
_symmetry_cell_setting monoclinic
_symmetry_space_group_name_Hall '-C 2y'
_symmetry_space_group_name_H-M 'C 1 2/m 1'
_cell_angle_alpha 90
_cell_angle_beta 118.496(5)
_cell_angle_gamma 90
_cell_formula_units_Z 2
_cell_length_a 10.9878(4)
_cell_length_b 29.844(1)
_cell_length_c 8.6903(5)
_cell_measurement_reflns_used 4851
_cell_measurement_temperature 173
_cell_measurement_theta_max 27.4
_cell_measurement_theta_min 1.4
_cell_volume 2504.5(2)
_computing_publication_material CIFGEN_IN_OpenMoleN_(_1997)
_computing_structure_refinement LSFM_OpenMoleN_(_1997)
_computing_structure_solution Direct_methods_(SIR,_Burla_et_al.,_1989)
_diffrn_ambient_temperature 173
_diffrn_measurement_details
;
    4851 reflections were collected using program Collect
  ("Collect" Data collection software, Nonius B.V., 1998)
  The conditions were as follow : crystal to detector distance =  36. mm.
  Scan angle =  2.0 deg 1 scans of   70 sec per frame.
  Data collection was divided into  2 set(s)
  with the following starting angles and number of frames :

  Set 1 Theta =    6.30 Omega =    0.00 Kappa =    0.00   95 frames
  Set 2 Theta =   -2.70 Kappa = -132.00 Phi   =    0.00   25 frames
  Friedel pairs were averaged. Internal R = 0.05
;
_diffrn_measurement_device_type KappaCCD
_diffrn_measurement_method '\p scans'
_diffrn_radiation_monochromator graphite
_diffrn_radiation_type Mo-K\a
_diffrn_radiation_wavelength 0.71073
_diffrn_reflns_av_R_equivalents 0.050
_diffrn_reflns_av_sigmaI/netI 0.333
_diffrn_reflns_limit_h_max 14
_diffrn_reflns_limit_h_min -14
_diffrn_reflns_limit_k_max 30
_diffrn_reflns_limit_k_min -29
_diffrn_reflns_limit_l_max 11
_diffrn_reflns_limit_l_min -11
_diffrn_reflns_number 4851
_diffrn_reflns_theta_max 27.40
_diffrn_reflns_theta_min 2.5
_diffrn_source xray_tube
_diffrn_standards_decay_% 0
_exptl_absorpt_coefficient_mu 1.264
_exptl_absorpt_correction_T_max 0.927
_exptl_absorpt_correction_T_min 0.886
_exptl_absorpt_correction_type refdelf_(Walker_&_Stuart,_1983)
_exptl_crystal_colour green
_exptl_crystal_density_diffrn 1.67
_exptl_crystal_density_method none
_exptl_crystal_description prism
_exptl_crystal_F_000 1260
_exptl_crystal_size_max 0.10
_exptl_crystal_size_mid 0.08
_exptl_crystal_size_min 0.06
_refine_diff_density_max 0.885
_refine_diff_density_min -0.659
_refine_ls_extinction_method none
_refine_ls_goodness_of_fit_all 1.953
_refine_ls_goodness_of_fit_ref 1.010
_refine_ls_hydrogen_treatment noref
_refine_ls_matrix_type full
_refine_ls_number_constraints 1
_refine_ls_number_parameters 168
_refine_ls_number_reflns 1818
_refine_ls_number_restraints 30
_refine_ls_R_factor_all 0.087
_refine_ls_R_factor_gt 0.055
_refine_ls_shift/esd_mean 0.000
_refine_ls_shift/su_max 0.002
_refine_ls_structure_factor_coef F
_refine_ls_weighting_scheme sigma
_refine_ls_wR_factor_all 0.134
_refine_ls_wR_factor_ref 0.072
_reflns_number_gt 1818
_reflns_number_total 2637
_reflns_threshold_expression >3.0\s(I)
_cod_data_source_file ic049822dsi20040212_091550_2.cif
_cod_data_source_block st964
_cod_database_code 4311295

loop_
_symmetry_equiv_pos_as_xyz
x,y,z
-x,+y,-z
-x,-y,-z
+x,-y,+z
1/2+x,1/2+y,+z
1/2-x,1/2+y,-z
1/2-x,1/2-y,-z
1/2+x,1/2-y,+z

loop_
_atom_site_label
_atom_site_type_symbol
_atom_site_fract_x
_atom_site_fract_y
_atom_site_fract_z
_atom_site_U_iso_or_equiv
_atom_site_adp_type
_atom_site_occupancy
_atom_site_symmetry_multiplicity
_atom_site_calc_flag
_atom_site_refinement_flags
_atom_site_disorder_assembly
_atom_site_disorder_group
RU Ru 0.0000 0.15457(3) 0.0000 0.0242(3) Uani 1 2 d S . .
CL1 Cl 0.2267(2) 0.15550(7) 0.2506(2) 0.0321(7) Uani 1 1 d . . .
N1 N -0.0860(5) 0.1681(2) 0.1630(6) 0.026(2) Uani 1 1 d . . .
C1 C -0.1283(7) 0.1395(3) 0.2494(9) 0.041(3) Uani 1 1 d . . .
C2 C -0.1797(7) 0.1536(3) 0.3588(9) 0.046(3) Uani 1 1 d . . .
C3 C -0.1888(7) 0.1986(3) 0.3845(9) 0.040(4) Uani 1 1 d . . .
C4 C -0.1476(7) 0.2281(3) 0.2982(9) 0.032(3) Uani 1 1 d . . .
C5 C -0.0960(6) 0.2130(2) 0.1895(8) 0.024(3) Uani 1 1 d . . .
C6 C -0.0487(6) 0.2429(2) 0.0959(8) 0.023(3) Uani 1 1 d . . .
C7 C -0.0497(7) 0.2894(3) 0.0972(9) 0.032(3) Uani 1 1 d . . .
C8 C 0.0000 0.3130(4) 0.0000 0.034(5) Uani 1 2 d S . .
N2 N 0.0000 0.2206(3) 0.0000 0.024(3) Uani 1 2 d S . .
S S 0.0000 0.07849(9) 0.0000 0.034(1) Uani 1 2 d S . .
O1 O 0.052(1) 0.0532(4) -0.095(1) 0.055(5) Uani 0.50 1 d P . .
C9 C 0.167(2) 0.0538(6) 0.055(2) 0.047(8) Uani 0.50 1 d P . .
C10 C 0.092(2) 0.0557(6) 0.225(2) 0.042(8) Uani 0.50 1 d P . .
CL2 Cl -0.403(1) 0.0449(5) 0.441(2) 0.184(9) Uani 0.50 1 d P . .
CL3 Cl -0.456(1) 0.0826(4) 0.326(1) 0.160(8) Uani 0.50 1 d P . .
C11 C -0.5000 0.085(1) 0.5000 0.1481 Uani 1 2 d S . .
C12 C 0.0000 0.026(1) 0.5000 0.07(2) Uani 0.50 2 d SP . .
CL4 Cl -0.1451(5) 0.0000 0.3787(6) 0.126(4) Uani 1 2 d S . .
O2 O 0.5000 0.0614(5) 0.0000 0.104(8) Uani 1 2 d S . .
H1 H -0.1223 0.1082 0.2340 0.0503 Uiso 1 1 d . . .
H2 H -0.2086 0.1322 0.4158 0.0587 Uiso 1 1 d . . .
H3 H -0.2228 0.2090 0.4602 0.0527 Uiso 1 1 d . . .
H4 H -0.1545 0.2594 0.3127 0.0438 Uiso 1 1 d . . .
H5 H -0.0839 0.3051 0.1637 0.0436 Uiso 1 1 d . . .
H6 H 0.0000 0.3448 0.0000 0.0478 Uiso 1 2 d S . .

loop_
_atom_site_aniso_label
_atom_site_aniso_U_11
_atom_site_aniso_U_22
_atom_site_aniso_U_33
_atom_site_aniso_U_12
_atom_site_aniso_U_13
_atom_site_aniso_U_23
_atom_site_aniso_type_symbol
RU 0.0304(3) 0.0180(4) 0.0259(2) 0.0000 0.0164(2) 0.0000 Ru
CL1 0.0334(7) 0.0332(9) 0.0299(6) -0.0005(7) 0.0157(4) 0.0019(7) Cl
N1 0.026(2) 0.031(3) 0.023(2) 0.001(2) 0.012(1) 0.002(2) N
C1 0.041(3) 0.042(5) 0.039(3) -0.001(3) 0.024(2) 0.008(3) C
C2 0.038(3) 0.069(6) 0.038(3) 0.002(4) 0.025(2) 0.014(4) C
C3 0.034(3) 0.062(5) 0.031(3) 0.006(3) 0.020(2) 0.001(3) C
C4 0.029(3) 0.042(4) 0.028(3) 0.006(3) 0.012(2) -0.002(3) C
C5 0.023(2) 0.028(4) 0.022(2) -0.001(3) 0.009(2) -0.001(2) C
C6 0.020(3) 0.028(4) 0.022(2) 0.001(2) 0.007(2) -0.004(2) C
C7 0.032(3) 0.028(4) 0.037(3) 0.004(3) 0.014(2) -0.004(3) C
C8 0.038(5) 0.021(5) 0.047(5) 0.0000 0.017(4) 0.0000 C
N2 0.028(3) 0.022(4) 0.022(3) 0.0000 0.014(2) 0.0000 N
S 0.045(1) 0.022(1) 0.041(1) 0.0000 0.0241(7) 0.0000 S
O1 0.095(6) 0.032(6) 0.056(4) 0.003(5) 0.056(3) 0.006(4) O
C9 0.051(8) 0.039(9) 0.051(7) 0.010(7) 0.025(5) 0.003(7) C
C10 0.048(8) 0.040(9) 0.040(7) 0.009(7) 0.016(5) 0.006(7) C
CL2 0.184(8) 0.18(1) 0.184(8) 0.000(8) 0.088(6) -0.000(8) Cl
CL3 0.160(7) 0.16(1) 0.160(7) 0.000(7) 0.076(5) 0.000(7) Cl
C11 0.1481 0.15(2) 0.15(2) 0.0000 0.07(1) 0.0000 C
C12 0.11(3) 0.05(2) 0.06(2) 0.0000 -0.00(2) 0.0000 C
CL4 0.101(3) 0.262(9) 0.075(2) 0.0000 0.054(2) 0.0000 Cl
O2 0.104(7) 0.10(1) 0.104(7) 0.0000 0.049(5) 0.0000 O

loop_
_atom_type_symbol
_atom_type_description
_atom_type_scat_dispersion_real
_atom_type_scat_dispersion_imag
_atom_type_scat_source
C ? 0.002 0.002 International_Tables_Vol_IV_Table_2.3.1
H ? 0.000 0.000 International_Tables_Vol_IV_Table_2.3.1
Cl ? 0.132 0.159 International_Tables_Vol_IV_Table_2.3.1
N ? 0.004 0.003 International_Tables_Vol_IV_Table_2.3.1
O ? 0.008 0.006 International_Tables_Vol_IV_Table_2.3.1
Ru ? -1.420 0.836 International_Tables_Vol_IV_Table_2.3.1
S ? 0.110 0.124 International_Tables_Vol_IV_Table_2.3.1

loop_
_geom_angle_atom_site_label_1
_geom_angle_atom_site_label_2
_geom_angle_atom_site_label_3
_geom_angle
_geom_angle_site_symmetry_1
_geom_angle_site_symmetry_2
_geom_angle_site_symmetry_3
_geom_angle_publ_flag
CL1 RU CL1 178.7(1) . . 2_555 ?
CL1 RU N1 89.5(2) . . . ?
CL1 RU N1 90.2(2) . . 2_555 ?
CL1 RU N2 89.34(5) . . . ?
CL1 RU S 90.66(5) . . . ?
CL1 RU N1 90.2(2) 2_555 . . ?
CL1 RU N1 89.5(2) 2_555 . 2_555 ?
CL1 RU N2 89.34(5) 2_555 . . ?
CL1 RU S 90.66(5) 2_555 . . ?
N1 RU N1 157.6(3) . . 2_555 ?
N1 RU N2 78.8(2) . . . ?
N1 RU S 101.2(2) . . . ?
N1 RU N2 78.8(2) 2_555 . . ?
N1 RU S 101.2(2) 2_555 . . ?
N2 RU S 180.00 . . . ?
C1 N1 C5 116.5(6) . . . ?
N1 C1 C2 123.3(8) . . . ?
C1 C2 C3 119.6(8) . . . ?
C2 C3 C4 118.3(7) . . . ?
C3 C4 C5 120.8(8) . . . ?
N1 C5 C4 121.5(7) . . . ?
N1 C5 C6 115.2(6) . . . ?
C4 C5 C6 123.3(7) . . . ?
C5 C6 C7 127.0(7) . . . ?
C5 C6 N2 112.9(7) . . . ?
C7 C6 N2 120.1(7) . . . ?
C6 C7 C8 119.5(7) . . . ?
C7 C8 C7 119(1) . . 2_555 ?
C6 N2 C6 121.2(9) . . 2_555 ?
O1 S O1 115(1) . . 2_555 ?
O1 S C9 45.8(8) . . . ?
O1 S C9 105.4(8) . . 2_555 ?
O1 S C10 104.5(8) . . . ?
O1 S C10 50.2(8) . . 2_555 ?
O1 S C9 105.4(8) 2_555 . . ?
O1 S C9 45.8(8) 2_555 . 2_555 ?
O1 S C10 50.2(8) 2_555 . . ?
O1 S C10 104.5(8) 2_555 . 2_555 ?
C9 S C9 132(1) . . 2_555 ?
C9 S C10 66.4(8) . . . ?
C9 S C10 95.8(9) . . 2_555 ?
C9 S C10 95.8(9) 2_555 . . ?
C9 S C10 66.4(8) 2_555 . 2_555 ?
C10 S C10 136(1) . . 2_555 ?
S O1 C9 83(1) . . . ?
S O1 C10 80(1) . . 2_555 ?
C9 O1 C10 162(1) . . 2_555 ?
S C9 O1 51.1(8) . . . ?
S C10 O1 49.3(7) . . 2_555 ?
CL3 CL2 C11 65(1) . . . ?
CL2 CL3 C11 67(1) . . . ?
CL2 C11 CL2 98(1) . . 2_456 ?
CL2 C11 CL3 46.6(6) . . . ?
CL2 C11 CL3 129(1) . . 2_456 ?
CL2 C11 CL3 129(1) 2_456 . . ?
CL2 C11 CL3 46.6(6) 2_456 . 2_456 ?
CL3 C11 CL3 176(2) . . 2_456 ?
C12 C12 CL4 61(1) 3_556 . . ?
C12 C12 CL4 61(1) 3_556 . 3_556 ?
CL4 C12 CL4 122(2) . . 3_556 ?
C12 CL4 C12 57(2) . . 3_556 ?

loop_
_geom_bond_atom_site_label_1
_geom_bond_atom_site_label_2
_geom_bond_distance
_geom_bond_site_symmetry_1
_geom_bond_site_symmetry_2
_geom_bond_publ_flag
RU CL1 2.402(2) . . ?
RU CL1 2.402(2) . 2_555 ?
RU N1 2.083(6) . . ?
RU N1 2.083(6) . 2_555 ?
RU N2 1.969(8) . . ?
RU N2 1.969(8) . 2_555 ?
RU S 2.271(3) . . ?
RU S 2.271(3) . 2_555 ?
N1 C1 1.36(1) . . ?
N1 C5 1.37(1) . . ?
C1 C2 1.38(1) . . ?
C2 C3 1.37(1) . . ?
C3 C4 1.37(1) . . ?
C4 C5 1.39(1) . . ?
C5 C6 1.46(1) . . ?
C6 C7 1.39(1) . . ?
C6 N2 1.361(8) . . ?
C6 N2 1.361(8) . 2_555 ?
C7 C8 1.39(1) . . ?
C7 C8 1.39(1) . 2_555 ?
S O1 1.42(1) . . ?
S O1 1.42(1) . 2_555 ?
S C9 1.82(2) . . ?
S C9 1.82(2) . 2_555 ?
S C10 1.85(2) . . ?
S C10 1.85(2) . 2_555 ?
O1 C9 1.31(2) . . ?
O1 C10 1.44(2) . 2_555 ?
CL2 CL3 1.43(2) . . ?
CL2 C11 1.82(2) . . ?
CL2 C11 1.82(2) . 2_456 ?
CL3 C11 1.79(1) . . ?
CL3 C11 1.79(1) . 2_456 ?
C12 C12 1.57(7) . 3_556 ?
C12 C12 1.57(7) . 4_555 ?
C12 CL4 1.63(2) . . ?
C12 CL4 1.63(2) . 3_556 ?
C12 CL4 1.63(2) . 2_556 ?
C12 CL4 1.63(2) . 4_555 ?

loop_
_geom_contact_atom_site_label_1
_geom_contact_atom_site_label_2
_geom_contact_distance
_geom_contact_site_symmetry_1
_geom_contact_site_symmetry_2
_geom_contact_publ_flag
? ? ? ? ? ?
